data_2213837
loop_
_publ_author_name
'Muhammad Zareef'
'Rashid Iqbal'
'Ghulam Qadeer'
'Muhammad Arfan'
'Wai-Yeung Wong'

_publ_section_title
;
 <i>N</i>'-(4-Fluorobenzoyl)-3,4,5-trimethoxybenzohydrazide monohydrate
;
_journal_coeditor_code HK2252
_journal_issue 6
_journal_name_full 'Acta Crystallographica Section E'
_journal_page_first o3052
_journal_page_last o3052
_journal_paper_doi 10.1107/S1600536807025524
_journal_volume 63
_journal_year 2007
_chemical_formula_iupac 'C17 H17 F N2 O5, H2 O'
_chemical_formula_moiety 'C17 H17 F N2 O5, H2 O'
_chemical_formula_sum 'C17 H19 F N2 O6'
_chemical_formula_weight 366.34
_chemical_melting_point 464.0(10)
_chemical_name_systematic
;
<i>N</i>'-(4-Fluorobenzoyl)-3,4,5-trimethoxybenzohydrazide monohydrate
;
_space_group_IT_number 14
_symmetry_cell_setting monoclinic
_symmetry_space_group_name_Hall '-P 2ybc'
_symmetry_space_group_name_H-M 'P 1 21/c 1'
_atom_sites_solution_hydrogens geom
_atom_sites_solution_primary direct
_atom_sites_solution_secondary difmap
_audit_creation_method SHELXL-97
_cell_angle_alpha 90.00
_cell_angle_beta 94.6150(10)
_cell_angle_gamma 90.00
_cell_formula_units_Z 8
_cell_length_a 8.3845(5)
_cell_length_b 13.2688(9)
_cell_length_c 31.833(2)
_cell_measurement_reflns_used 876
_cell_measurement_temperature 294(2)
_cell_measurement_theta_max 24.13
_cell_measurement_theta_min 2.25
_cell_volume 3530.0(4)
_computing_cell_refinement 'SAINT (Bruker, 1999)'
_computing_data_collection 'SMART (Bruker, 1998)'
_computing_data_reduction SAINT
_computing_molecular_graphics 'SHELXTL (Bruker, 1999)'
_computing_publication_material
;
SHELXTL, PARST (Nardelli, 1995) and PLATON (Spek, 2003)
;
_computing_structure_refinement 'SHELXL97 (Sheldrick, 1997)'
_computing_structure_solution 'SHELXS97 (Sheldrick, 1997)'
_diffrn_ambient_temperature 294(2)
_diffrn_measured_fraction_theta_full 0.991
_diffrn_measured_fraction_theta_max 0.991
_diffrn_measurement_device_type 'Bruker SMART CCD'
_diffrn_measurement_method '\w and \f scans'
_diffrn_radiation_monochromator graphite
_diffrn_radiation_source 'fine-focus sealed tube'
_diffrn_radiation_type MoK\a
_diffrn_radiation_wavelength 0.71073
_diffrn_reflns_av_R_equivalents 0.0331
_diffrn_reflns_av_sigmaI/netI 0.0379
_diffrn_reflns_limit_h_max 9
_diffrn_reflns_limit_h_min -9
_diffrn_reflns_limit_k_max 15
_diffrn_reflns_limit_k_min -15
_diffrn_reflns_limit_l_max 29
_diffrn_reflns_limit_l_min -37
_diffrn_reflns_number 16960
_diffrn_reflns_theta_full 25.00
_diffrn_reflns_theta_max 25.00
_diffrn_reflns_theta_min 1.66
_exptl_absorpt_coefficient_mu 0.112
_exptl_absorpt_correction_T_max 0.98
_exptl_absorpt_correction_T_min 0.97
_exptl_absorpt_correction_type multi-scan
_exptl_absorpt_process_details '(SADABS; Sheldrick, 1996)'
_exptl_crystal_colour colorless
_exptl_crystal_density_diffrn 1.379
_exptl_crystal_density_method 'not measured'
_exptl_crystal_description plate
_exptl_crystal_F_000 1536
_exptl_crystal_size_max 0.34
_exptl_crystal_size_mid 0.23
_exptl_crystal_size_min 0.16
_refine_diff_density_max 0.309
_refine_diff_density_min -0.232
_refine_ls_extinction_method none
_refine_ls_goodness_of_fit_ref 1.021
_refine_ls_hydrogen_treatment mixed
_refine_ls_matrix_type full
_refine_ls_number_parameters 485
_refine_ls_number_reflns 6146
_refine_ls_number_restraints 0
_refine_ls_restrained_S_all 1.021
_refine_ls_R_factor_all 0.0697
_refine_ls_R_factor_gt 0.0481
_refine_ls_shift/su_max 0.007
_refine_ls_shift/su_mean 0.000
_refine_ls_structure_factor_coef Fsqd
_refine_ls_weighting_details 'calc w=1/[\s^2^(Fo^2^)+(0.0788P)^2^+0.8812P] where P=(Fo^2^+2Fc^2^)/3'
_refine_ls_weighting_scheme calc
_refine_ls_wR_factor_gt 0.1303
_refine_ls_wR_factor_ref 0.1446
_reflns_number_gt 4451
_reflns_number_total 6146
_reflns_threshold_expression I>2\s(I)
_cod_data_source_file hk2252.cif
_cod_data_source_block I
_cod_original_sg_symbol_H-M 'P 21/c'
_cod_database_code 2213837
_cod_database_fobs_code 2213837

loop_
_symmetry_equiv_pos_as_xyz
'x, y, z'
'-x, y+1/2, -z+1/2'
'-x, -y, -z'
'x, -y-1/2, z-1/2'

loop_
_atom_site_type_symbol
_atom_site_label
_atom_site_fract_x
_atom_site_fract_y
_atom_site_fract_z
_atom_site_U_iso_or_equiv
_atom_site_adp_type
_atom_site_calc_flag
_atom_site_refinement_flags
_atom_site_occupancy
C C1 0.1353(3) 0.62029(16) 0.07074(6) 0.0405(5) Uani d . 1
C C2 0.2948(3) 0.59103(15) 0.07040(6) 0.0394(5) Uani d . 1
C C3 0.3980(2) 0.59930(15) 0.10683(6) 0.0361(5) Uani d . 1
C C4 0.3424(2) 0.63769(15) 0.14381(6) 0.0347(5) Uani d . 1
H H4A 0.4112 0.6443 0.1681 0.042 Uiso calc R 1
C C5 0.1821(2) 0.66597(14) 0.14378(6) 0.0324(4) Uani d . 1
C C6 0.0785(3) 0.65717(16) 0.10768(6) 0.0377(5) Uani d . 1
H H6A -0.0283 0.6758 0.1082 0.045 Uiso calc R 1
C C7 -0.1246(3) 0.6025(2) 0.03532(8) 0.0664(8) Uani d . 1
H H7A -0.1742 0.5944 0.0073 0.100 Uiso calc R 1
H H7B -0.1631 0.6632 0.0474 0.100 Uiso calc R 1
H H7C -0.1505 0.5458 0.0522 0.100 Uiso calc R 1
C C8 0.3834(4) 0.6156(2) 0.00231(9) 0.0735(9) Uani d . 1
H H8A 0.4212 0.5784 -0.0208 0.110 Uiso calc R 1
H H8B 0.4637 0.6630 0.0127 0.110 Uiso calc R 1
H H8C 0.2874 0.6512 -0.0072 0.110 Uiso calc R 1
C C9 0.6570(3) 0.5665(2) 0.14045(8) 0.0581(7) Uani d . 1
H H9A 0.7592 0.5409 0.1339 0.087 Uiso calc R 1
H H9B 0.6152 0.5250 0.1617 0.087 Uiso calc R 1
H H9C 0.6692 0.6343 0.1507 0.087 Uiso calc R 1
C C10 0.1128(2) 0.70154(14) 0.18295(6) 0.0329(5) Uani d . 1
C C11 0.1289(2) 0.71749(15) 0.27885(6) 0.0356(5) Uani d . 1
C C12 0.0682(3) 0.75824(16) 0.31808(6) 0.0390(5) Uani d . 1
C C13 0.0654(4) 0.6931(2) 0.35163(8) 0.0656(8) Uani d . 1
H H13A 0.1003 0.6271 0.3489 0.079 Uiso calc R 1
C C14 0.0112(5) 0.7247(3) 0.38937(9) 0.0876(11) Uani d . 1
H H14A 0.0098 0.6807 0.4121 0.105 Uiso calc R 1
C C15 -0.0398(4) 0.8209(3) 0.39262(9) 0.0763(9) Uani d . 1
C C16 -0.0401(4) 0.8875(2) 0.36048(9) 0.0693(8) Uani d . 1
H H16A -0.0765 0.9530 0.3637 0.083 Uiso calc R 1
C C17 0.0147(3) 0.85632(17) 0.32281(7) 0.0520(6) Uani d . 1
H H17A 0.0157 0.9014 0.3004 0.062 Uiso calc R 1
C C18 0.6326(3) 0.88247(16) 0.06547(6) 0.0404(5) Uani d . 1
C C19 0.7901(3) 0.91489(16) 0.06329(6) 0.0410(5) Uani d . 1
C C20 0.8925(3) 0.92140(16) 0.09979(7) 0.0395(5) Uani d . 1
C C21 0.8393(2) 0.89549(15) 0.13871(6) 0.0374(5) Uani d . 1
H H21A 0.9079 0.8993 0.1631 0.045 Uiso calc R 1
C C22 0.6817(2) 0.86384(14) 0.14043(6) 0.0331(4) Uani d . 1
C C23 0.5787(3) 0.85736(16) 0.10412(6) 0.0387(5) Uani d . 1
H H23A 0.4736 0.8362 0.1057 0.046 Uiso calc R 1
C C24 0.3742(3) 0.8852(2) 0.02942(9) 0.0699(8) Uani d . 1
H H24A 0.3242 0.8818 0.0012 0.105 Uiso calc R 1
H H24B 0.3470 0.9478 0.0421 0.105 Uiso calc R 1
H H24C 0.3373 0.8302 0.0457 0.105 Uiso calc R 1
C C25 0.8852(5) 0.8736(3) -0.00250(10) 0.0913(11) Uani d . 1
H H25A 0.9205 0.9053 -0.0272 0.137 Uiso calc R 1
H H25B 0.7937 0.8321 -0.0103 0.137 Uiso calc R 1
H H25C 0.9698 0.8327 0.0105 0.137 Uiso calc R 1
C C26 1.1576(3) 0.9561(2) 0.12892(8) 0.0651(8) Uani d . 1
H H26A 1.2562 0.9837 0.1207 0.098 Uiso calc R 1
H H26B 1.1747 0.8879 0.1383 0.098 Uiso calc R 1
H H26C 1.1206 0.9957 0.1514 0.098 Uiso calc R 1
C C27 0.6136(2) 0.84363(14) 0.18144(6) 0.0332(5) Uani d . 1
C C28 0.6198(2) 0.71404(15) 0.26891(6) 0.0364(5) Uani d . 1
C C29 0.5681(3) 0.71889(15) 0.31265(6) 0.0378(5) Uani d . 1
C C30 0.5624(3) 0.80734(17) 0.33588(7) 0.0569(7) Uani d . 1
H H30A 0.5917 0.8679 0.3240 0.068 Uiso calc R 1
C C31 0.5136(4) 0.8065(2) 0.37639(8) 0.0707(9) Uani d . 1
H H31A 0.5091 0.8659 0.3918 0.085 Uiso calc R 1
C C32 0.4727(4) 0.7175(2) 0.39295(8) 0.0637(7) Uani d . 1
C C33 0.4743(3) 0.62851(19) 0.37147(8) 0.0605(7) Uani d . 1
H H33A 0.4433 0.5688 0.3837 0.073 Uiso calc R 1
C C34 0.5231(3) 0.62949(17) 0.33105(7) 0.0486(6) Uani d . 1
H H34A 0.5259 0.5696 0.3160 0.058 Uiso calc R 1
F F1 -0.0941(3) 0.85145(18) 0.42954(6) 0.1304(9) Uani d . 1
F F2 0.4249(3) 0.71612(15) 0.43261(5) 0.1053(7) Uani d . 1
H H11A 0.227(6) 1.024(4) 0.2480(16) 0.21(3) Uiso d . 1
H H12A 0.524(6) 0.029(4) 0.2616(14) 0.166(19) Uiso d . 1
H H11B 0.020(6) 1.030(4) 0.2369(15) 0.17(2) Uiso d . 1
H H12B 0.732(5) 0.038(4) 0.2605(13) 0.150(18) Uiso d . 1
N N1 0.2139(2) 0.75011(13) 0.21121(5) 0.0383(4) Uani d . 1
H H1A 0.3115 0.7602 0.2059 0.046 Uiso calc R 1
N N2 0.1603(2) 0.78397(13) 0.24905(5) 0.0386(4) Uani d . 1
H H2A 0.1475 0.8474 0.2532 0.046 Uiso calc R 1
N N3 0.7156(2) 0.80515(13) 0.21211(5) 0.0392(4) Uani d . 1
H H3A 0.8085 0.7838 0.2066 0.047 Uiso calc R 1
N N4 0.6678(2) 0.80059(13) 0.25281(5) 0.0399(4) Uani d . 1
H H4B 0.6692 0.8544 0.2679 0.048 Uiso calc R 1
O O1 0.0433(2) 0.60855(14) 0.03384(5) 0.0601(5) Uani d . 1
O O2 0.3502(2) 0.54784(12) 0.03520(5) 0.0515(4) Uani d . 1
O O3 0.55010(18) 0.56535(12) 0.10374(5) 0.0499(4) Uani d . 1
O O4 -0.02783(17) 0.68598(12) 0.18909(5) 0.0460(4) Uani d . 1
O O5 0.1502(2) 0.62589(11) 0.27442(5) 0.0493(4) Uani d . 1
O O6 0.5408(2) 0.87890(15) 0.02826(5) 0.0631(5) Uani d . 1
O O7 0.8433(2) 0.94808(13) 0.02612(5) 0.0571(5) Uani d . 1
O O8 1.04171(19) 0.95777(14) 0.09416(5) 0.0576(5) Uani d . 1
O O9 0.47413(17) 0.86429(12) 0.18701(5) 0.0448(4) Uani d . 1
O O10 0.6223(2) 0.63466(11) 0.24890(5) 0.0556(5) Uani d . 1
O O11 0.1199(3) 0.99373(14) 0.23830(7) 0.0737(6) Uani d . 1
O O12 0.6459(3) 0.00454(12) 0.26922(5) 0.0567(5) Uani d . 1

loop_
_atom_site_aniso_label
_atom_site_aniso_U_11
_atom_site_aniso_U_22
_atom_site_aniso_U_33
_atom_site_aniso_U_12
_atom_site_aniso_U_13
_atom_site_aniso_U_23
C1 0.0457(13) 0.0455(12) 0.0300(11) -0.0021(10) 0.0022(9) -0.0024(9)
C2 0.0484(14) 0.0371(11) 0.0343(11) 0.0001(10) 0.0132(9) -0.0059(9)
C3 0.0339(12) 0.0360(11) 0.0398(12) 0.0024(9) 0.0115(9) -0.0010(9)
C4 0.0334(12) 0.0372(11) 0.0337(11) -0.0007(9) 0.0047(8) -0.0037(8)
C5 0.0325(11) 0.0325(10) 0.0331(11) -0.0004(8) 0.0074(8) -0.0019(8)
C6 0.0340(12) 0.0426(12) 0.0368(12) 0.0024(9) 0.0054(9) -0.0008(9)
C7 0.0518(17) 0.092(2) 0.0533(16) -0.0062(14) -0.0099(12) -0.0093(14)
C8 0.098(2) 0.0757(19) 0.0520(16) 0.0077(17) 0.0375(15) 0.0017(14)
C9 0.0367(14) 0.0726(17) 0.0648(16) 0.0087(12) 0.0016(12) -0.0125(13)
C10 0.0325(12) 0.0340(10) 0.0329(11) 0.0031(8) 0.0067(8) 0.0006(8)
C11 0.0357(12) 0.0336(11) 0.0378(11) -0.0021(9) 0.0039(9) -0.0024(9)
C12 0.0393(12) 0.0433(12) 0.0349(11) -0.0050(9) 0.0060(9) -0.0057(9)
C13 0.094(2) 0.0544(15) 0.0513(16) 0.0097(14) 0.0241(14) 0.0082(12)
C14 0.136(3) 0.085(2) 0.0462(17) 0.009(2) 0.0385(18) 0.0165(15)
C15 0.105(3) 0.086(2) 0.0426(16) -0.0062(18) 0.0323(15) -0.0172(15)
C16 0.098(2) 0.0535(15) 0.0608(18) -0.0028(15) 0.0338(16) -0.0194(13)
C17 0.0719(17) 0.0432(13) 0.0433(13) 0.0008(12) 0.0189(12) -0.0027(10)
C18 0.0456(13) 0.0433(12) 0.0318(11) 0.0008(10) -0.0001(9) -0.0005(9)
C19 0.0515(14) 0.0390(11) 0.0338(11) 0.0031(10) 0.0109(10) 0.0068(9)
C20 0.0372(12) 0.0406(11) 0.0421(12) -0.0018(9) 0.0118(9) 0.0062(9)
C21 0.0360(12) 0.0417(12) 0.0348(11) -0.0021(9) 0.0044(9) 0.0046(9)
C22 0.0341(12) 0.0332(10) 0.0328(11) 0.0007(8) 0.0067(8) 0.0018(8)
C23 0.0336(12) 0.0429(12) 0.0399(12) -0.0025(9) 0.0053(9) 0.0007(9)
C24 0.0629(19) 0.086(2) 0.0573(17) 0.0096(15) -0.0176(13) -0.0017(14)
C25 0.133(3) 0.086(2) 0.0627(19) -0.009(2) 0.054(2) -0.0037(17)
C26 0.0387(14) 0.089(2) 0.0673(17) -0.0166(14) 0.0037(12) 0.0139(15)
C27 0.0322(12) 0.0315(10) 0.0364(11) -0.0038(8) 0.0066(9) -0.0020(8)
C28 0.0364(12) 0.0345(11) 0.0387(11) 0.0035(9) 0.0051(9) -0.0004(9)
C29 0.0423(13) 0.0372(11) 0.0345(11) 0.0032(9) 0.0073(9) 0.0063(9)
C30 0.091(2) 0.0363(12) 0.0460(14) -0.0039(12) 0.0246(13) 0.0037(10)
C31 0.122(3) 0.0474(15) 0.0465(15) 0.0005(15) 0.0322(16) -0.0049(12)
C32 0.091(2) 0.0657(17) 0.0374(14) 0.0067(15) 0.0253(13) 0.0089(12)
C33 0.087(2) 0.0482(14) 0.0496(15) -0.0017(13) 0.0222(13) 0.0181(12)
C34 0.0644(16) 0.0367(12) 0.0461(13) 0.0004(11) 0.0129(11) 0.0033(10)
F1 0.205(3) 0.1345(18) 0.0614(12) 0.0040(18) 0.0715(14) -0.0247(12)
F2 0.181(2) 0.0936(13) 0.0492(10) 0.0023(13) 0.0573(11) 0.0106(9)
N1 0.0356(10) 0.0485(10) 0.0327(9) -0.0055(8) 0.0138(7) -0.0089(8)
N2 0.0494(11) 0.0326(9) 0.0352(9) -0.0036(8) 0.0124(8) -0.0065(7)
N3 0.0387(10) 0.0498(11) 0.0309(9) 0.0065(8) 0.0138(8) 0.0039(8)
N4 0.0548(12) 0.0353(9) 0.0314(9) -0.0017(8) 0.0141(8) -0.0013(7)
O1 0.0526(11) 0.0931(13) 0.0337(9) 0.0022(9) -0.0013(7) -0.0112(8)
O2 0.0663(11) 0.0540(10) 0.0363(9) 0.0052(8) 0.0180(7) -0.0095(7)
O3 0.0385(9) 0.0629(10) 0.0497(10) 0.0115(7) 0.0117(7) -0.0084(8)
O4 0.0300(9) 0.0627(10) 0.0464(9) -0.0008(7) 0.0102(7) -0.0091(7)
O5 0.0638(11) 0.0341(9) 0.0513(10) 0.0055(7) 0.0138(8) -0.0020(7)
O6 0.0544(11) 0.0962(14) 0.0374(9) -0.0030(10) -0.0036(8) 0.0010(9)
O7 0.0713(12) 0.0643(11) 0.0379(9) -0.0013(9) 0.0181(8) 0.0126(8)
O8 0.0398(9) 0.0815(12) 0.0524(10) -0.0144(8) 0.0102(7) 0.0173(9)
O9 0.0314(9) 0.0547(9) 0.0496(9) -0.0010(7) 0.0115(7) 0.0003(7)
O10 0.0804(13) 0.0363(9) 0.0528(10) -0.0035(8) 0.0222(9) -0.0072(7)
O11 0.0760(15) 0.0430(10) 0.1049(16) 0.0036(10) 0.0246(12) 0.0115(10)
O12 0.0779(14) 0.0358(9) 0.0578(11) -0.0084(9) 0.0150(9) 0.0026(7)

loop_
_atom_type_symbol
_atom_type_description
_atom_type_scat_dispersion_real
_atom_type_scat_dispersion_imag
_atom_type_scat_source
C C 0.0033 0.0016 'International Tables Vol C Tables 4.2.6.8 and 6.1.1.4'
H H 0.0000 0.0000 'International Tables Vol C Tables 4.2.6.8 and 6.1.1.4'
N N 0.0061 0.0033 'International Tables Vol C Tables 4.2.6.8 and 6.1.1.4'
O O 0.0106 0.0060 'International Tables Vol C Tables 4.2.6.8 and 6.1.1.4'
F F 0.0171 0.0103 'International Tables Vol C Tables 4.2.6.8 and 6.1.1.4'

loop_
_geom_angle_atom_site_label_1
_geom_angle_atom_site_label_2
_geom_angle_atom_site_label_3
_geom_angle
O1 C1 C6 124.0(2)
O1 C1 C2 116.06(18)
C6 C1 C2 119.88(19)
O2 C2 C1 120.72(19)
O2 C2 C3 118.93(19)
C1 C2 C3 120.23(18)
O3 C3 C2 115.82(17)
O3 C3 C4 123.94(19)
C2 C3 C4 120.21(19)
C5 C4 C3 118.95(19)
C5 C4 H4A 120.5
C3 C4 H4A 120.5
C6 C5 C4 121.08(18)
C6 C5 C10 117.25(18)
C4 C5 C10 121.59(17)
C5 C6 C1 119.6(2)
C5 C6 H6A 120.2
C1 C6 H6A 120.2
O1 C7 H7A 109.5
O1 C7 H7B 109.5
H7A C7 H7B 109.5
O1 C7 H7C 109.5
H7A C7 H7C 109.5
H7B C7 H7C 109.5
O2 C8 H8A 109.5
O2 C8 H8B 109.5
H8A C8 H8B 109.5
O2 C8 H8C 109.5
H8A C8 H8C 109.5
H8B C8 H8C 109.5
O3 C9 H9A 109.5
O3 C9 H9B 109.5
H9A C9 H9B 109.5
O3 C9 H9C 109.5
H9A C9 H9C 109.5
H9B C9 H9C 109.5
O4 C10 N1 122.27(18)
O4 C10 C5 121.50(18)
N1 C10 C5 116.22(17)
O5 C11 N2 121.91(19)
O5 C11 C12 120.96(19)
N2 C11 C12 117.12(18)
C13 C12 C17 118.6(2)
C13 C12 C11 116.9(2)
C17 C12 C11 124.5(2)
C12 C13 C14 120.7(3)
C12 C13 H13A 119.6
C14 C13 H13A 119.6
C15 C14 C13 118.7(3)
C15 C14 H14A 120.6
C13 C14 H14A 120.6
C16 C15 C14 122.7(2)
C16 C15 F1 118.7(3)
C14 C15 F1 118.6(3)
C15 C16 C17 118.8(3)
C15 C16 H16A 120.6
C17 C16 H16A 120.6
C16 C17 C12 120.5(2)
C16 C17 H17A 119.8
C12 C17 H17A 119.8
O6 C18 C23 124.3(2)
O6 C18 C19 116.01(19)
C23 C18 C19 119.73(19)
O7 C19 C20 118.6(2)
O7 C19 C18 121.13(19)
C20 C19 C18 120.05(18)
O8 C20 C19 115.02(18)
O8 C20 C21 124.5(2)
C19 C20 C21 120.5(2)
C22 C21 C20 118.83(19)
C22 C21 H21A 120.6
C20 C21 H21A 120.6
C23 C22 C21 120.98(18)
C23 C22 C27 117.48(18)
C21 C22 C27 121.36(18)
C18 C23 C22 119.9(2)
C18 C23 H23A 120.0
C22 C23 H23A 120.0
O6 C24 H24A 109.5
O6 C24 H24B 109.5
H24A C24 H24B 109.5
O6 C24 H24C 109.5
H24A C24 H24C 109.5
H24B C24 H24C 109.5
O7 C25 H25A 109.5
O7 C25 H25B 109.5
H25A C25 H25B 109.5
O7 C25 H25C 109.5
H25A C25 H25C 109.5
H25B C25 H25C 109.5
O8 C26 H26A 109.5
O8 C26 H26B 109.5
H26A C26 H26B 109.5
O8 C26 H26C 109.5
H26A C26 H26C 109.5
H26B C26 H26C 109.5
O9 C27 N3 122.46(18)
O9 C27 C22 121.52(18)
N3 C27 C22 115.97(17)
O10 C28 N4 121.32(19)
O10 C28 C29 122.51(19)
N4 C28 C29 116.15(18)
C34 C29 C30 118.3(2)
C34 C29 C28 117.77(19)
C30 C29 C28 123.89(19)
C31 C30 C29 121.0(2)
C31 C30 H30A 119.5
C29 C30 H30A 119.5
C32 C31 C30 118.3(2)
C32 C31 H31A 120.8
C30 C31 H31A 120.8
C31 C32 F2 118.6(2)
C31 C32 C33 123.3(2)
F2 C32 C33 118.1(2)
C32 C33 C34 118.3(2)
C32 C33 H33A 120.8
C34 C33 H33A 120.8
C33 C34 C29 120.8(2)
C33 C34 H34A 119.6
C29 C34 H34A 119.6
C10 N1 N2 120.11(16)
C10 N1 H1A 119.9
N2 N1 H1A 119.9
C11 N2 N1 119.74(17)
C11 N2 H2A 120.1
N1 N2 H2A 120.1
C27 N3 N4 118.66(17)
C27 N3 H3A 120.7
N4 N3 H3A 120.7
C28 N4 N3 121.00(17)
C28 N4 H4B 119.5
N3 N4 H4B 119.5
C1 O1 C7 118.31(18)
C2 O2 C8 115.80(18)
C3 O3 C9 118.12(17)
C18 O6 C24 118.01(19)
C19 O7 C25 116.67(19)
C20 O8 C26 118.12(18)
H11A O11 H11B 124(4)
H12A O12 H12B 123(4)

loop_
_geom_bond_atom_site_label_1
_geom_bond_atom_site_label_2
_geom_bond_distance
C1 O1 1.361(3)
C1 C6 1.393(3)
C1 C2 1.393(3)
C2 O2 1.373(2)
C2 C3 1.394(3)
C3 O3 1.364(2)
C3 C4 1.396(3)
C4 C5 1.396(3)
C4 H4A 0.9300
C5 C6 1.389(3)
C5 C10 1.494(3)
C6 H6A 0.9300
C7 O1 1.415(3)
C7 H7A 0.9600
C7 H7B 0.9600
C7 H7C 0.9600
C8 O2 1.425(3)
C8 H8A 0.9600
C8 H8B 0.9600
C8 H8C 0.9600
C9 O3 1.415(3)
C9 H9A 0.9600
C9 H9B 0.9600
C9 H9C 0.9600
C10 O4 1.228(2)
C10 N1 1.349(3)
C11 O5 1.238(2)
C11 N2 1.337(3)
C11 C12 1.488(3)
C12 C13 1.376(3)
C12 C17 1.389(3)
C13 C14 1.383(4)
C13 H13A 0.9300
C14 C15 1.353(4)
C14 H14A 0.9300
C15 C16 1.351(4)
C15 F1 1.356(3)
C16 C17 1.381(3)
C16 H16A 0.9300
C17 H17A 0.9300
C18 O6 1.360(3)
C18 C23 1.385(3)
C18 C19 1.396(3)
C19 O7 1.370(2)
C19 C20 1.391(3)
C20 O8 1.366(3)
C20 C21 1.393(3)
C21 C22 1.392(3)
C21 H21A 0.9300
C22 C23 1.389(3)
C22 C27 1.490(3)
C23 H23A 0.9300
C24 O6 1.403(3)
C24 H24A 0.9600
C24 H24B 0.9600
C24 H24C 0.9600
C25 O7 1.407(3)
C25 H25A 0.9600
C25 H25B 0.9600
C25 H25C 0.9600
C26 O8 1.413(3)
C26 H26A 0.9600
C26 H26B 0.9600
C26 H26C 0.9600
C27 O9 1.228(2)
C27 N3 1.346(3)
C28 O10 1.232(2)
C28 N4 1.333(3)
C28 C29 1.493(3)
C29 C34 1.389(3)
C29 C30 1.390(3)
C30 C31 1.384(3)
C30 H30A 0.9300
C31 C32 1.349(4)
C31 H31A 0.9300
C32 F2 1.355(3)
C32 C33 1.365(4)
C33 C34 1.381(3)
C33 H33A 0.9300
C34 H34A 0.9300
N1 N2 1.393(2)
N1 H1A 0.8600
N2 H2A 0.8600
N3 N4 1.388(2)
N3 H3A 0.8600
N4 H4B 0.8600
O11 H11A 1.01(6)
O11 H11B 0.97(6)
O12 H12A 1.08(5)
O12 H12B 0.91(4)

loop_
_geom_hbond_atom_site_label_D
_geom_hbond_atom_site_label_H
_geom_hbond_atom_site_label_A
_geom_hbond_site_symmetry_A
_geom_hbond_distance_DH
_geom_hbond_distance_HA
_geom_hbond_distance_DA
_geom_hbond_angle_DHA
N1 H1A O9 . 0.86 2.06 2.814(2) 145
N2 H2A O11 . 0.86 2.01 2.821(3) 157
N3 H3A O4 1_655 0.86 2.00 2.814(2) 157
N4 H4B O12 1_565 0.86 2.00 2.765(2) 147
O11 H11A O10 2_655 1.01(5) 1.93(5) 2.862(3) 152(4)
O11 H11B O5 2_555 0.96(5) 1.92(5) 2.867(3) 165(5)
O12 H12A O10 2_645 1.08(5) 1.88(5) 2.857(3) 149(4)
O12 H12B O5 2_645 0.91(5) 1.94(5) 2.798(3) 157(4)

loop_
_geom_torsion_atom_site_label_1
_geom_torsion_atom_site_label_2
_geom_torsion_atom_site_label_3
_geom_torsion_atom_site_label_4
_geom_torsion
O1 C1 C2 O2 -3.5(3)
C6 C1 C2 O2 175.32(19)
O1 C1 C2 C3 -179.37(19)
C6 C1 C2 C3 -0.5(3)
O2 C2 C3 O3 1.8(3)
C1 C2 C3 O3 177.72(19)
O2 C2 C3 C4 -176.40(18)
C1 C2 C3 C4 -0.5(3)
O3 C3 C4 C5 -177.07(18)
C2 C3 C4 C5 1.0(3)
C3 C4 C5 C6 -0.5(3)
C3 C4 C5 C10 176.16(18)
C4 C5 C6 C1 -0.5(3)
C10 C5 C6 C1 -177.29(18)
O1 C1 C6 C5 179.8(2)
C2 C1 C6 C5 1.0(3)
C6 C5 C10 O4 28.4(3)
C4 C5 C10 O4 -148.3(2)
C6 C5 C10 N1 -152.48(19)
C4 C5 C10 N1 30.8(3)
O5 C11 C12 C13 11.6(3)
N2 C11 C12 C13 -167.8(2)
O5 C11 C12 C17 -168.1(2)
N2 C11 C12 C17 12.4(3)
C17 C12 C13 C14 -0.4(4)
C11 C12 C13 C14 179.8(3)
C12 C13 C14 C15 0.3(5)
C13 C14 C15 C16 0.1(6)
C13 C14 C15 F1 179.5(3)
C14 C15 C16 C17 -0.4(5)
F1 C15 C16 C17 -179.8(3)
C15 C16 C17 C12 0.3(4)
C13 C12 C17 C16 0.0(4)
C11 C12 C17 C16 179.8(2)
O6 C18 C19 O7 4.7(3)
C23 C18 C19 O7 -174.6(2)
O6 C18 C19 C20 179.7(2)
C23 C18 C19 C20 0.3(3)
O7 C19 C20 O8 -2.4(3)
C18 C19 C20 O8 -177.52(19)
O7 C19 C20 C21 175.25(19)
C18 C19 C20 C21 0.2(3)
O8 C20 C21 C22 176.9(2)
C19 C20 C21 C22 -0.5(3)
C20 C21 C22 C23 0.4(3)
C20 C21 C22 C27 -174.65(19)
O6 C18 C23 C22 -179.8(2)
C19 C18 C23 C22 -0.5(3)
C21 C22 C23 C18 0.1(3)
C27 C22 C23 C18 175.33(18)
C23 C22 C27 O9 -31.8(3)
C21 C22 C27 O9 143.4(2)
C23 C22 C27 N3 150.57(19)
C21 C22 C27 N3 -34.2(3)
O10 C28 C29 C34 0.7(3)
N4 C28 C29 C34 -177.6(2)
O10 C28 C29 C30 -179.3(2)
N4 C28 C29 C30 2.4(3)
C34 C29 C30 C31 0.2(4)
C28 C29 C30 C31 -179.8(2)
C29 C30 C31 C32 0.5(5)
C30 C31 C32 F2 179.9(3)
C30 C31 C32 C33 -1.2(5)
C31 C32 C33 C34 1.3(5)
F2 C32 C33 C34 -179.9(3)
C32 C33 C34 C29 -0.5(4)
C30 C29 C34 C33 -0.2(4)
C28 C29 C34 C33 179.9(2)
O4 C10 N1 N2 0.5(3)
C5 C10 N1 N2 -178.61(17)
O5 C11 N2 N1 2.0(3)
C12 C11 N2 N1 -178.50(18)
C10 N1 N2 C11 71.4(3)
O9 C27 N3 N4 -8.4(3)
C22 C27 N3 N4 169.24(16)
O10 C28 N4 N3 2.9(3)
C29 C28 N4 N3 -178.77(18)
C27 N3 N4 C28 102.7(2)
C6 C1 O1 C7 -20.6(3)
C2 C1 O1 C7 158.2(2)
C1 C2 O2 C8 78.9(3)
C3 C2 O2 C8 -105.2(3)
C2 C3 O3 C9 -176.3(2)
C4 C3 O3 C9 1.8(3)
C23 C18 O6 C24 23.3(3)
C19 C18 O6 C24 -156.0(2)
C20 C19 O7 C25 104.8(3)
C18 C19 O7 C25 -80.2(3)
C19 C20 O8 C26 -173.2(2)
C21 C20 O8 C26 9.3(3)

loop_
_cod_related_entry_id
_cod_related_entry_database
_cod_related_entry_code
1 ChemSpider 26231214
